data_4125791
loop_
_publ_author_name
'Solola, Lukman A.'
'Zabula, Alexander V.'
'Dorfner, Walter L.'
'Manor, Brian C.'
'Carroll, Patrick J.'
'Schelter, Eric J.'

_publ_section_title
;
 Cerium(IV) Imido Complexes: Structural, Computational, and Reactivity
 Studies.
;
_journal_issue 6
_journal_name_full 'Journal of the American Chemical Society'
_journal_page_first 2435
_journal_page_last 2442
_journal_paper_doi 10.1021/jacs.6b12369
_journal_volume 139
_journal_year 2017
_chemical_formula_moiety 'C47 H64 Ce F6 Li N7 O3'
_chemical_formula_sum 'C47 H64 Ce F6 Li N7 O3'
_chemical_formula_weight 1036.11
_space_group_crystal_system triclinic
_space_group_IT_number 2
_space_group_name_Hall '-P 1'
_space_group_name_H-M_alt 'P -1'
_symmetry_space_group_name_Hall '-P 1'
_symmetry_space_group_name_H-M 'P -1'
_atom_sites_solution_hydrogens geom
_atom_sites_solution_primary direct
_audit_creation_date 2016-02-23
_audit_creation_method
;
Olex2 1.2
(compiled 2016.02.19 svn.r3266 for OlexSys, GUI svn.r5155)
;
_cell_angle_alpha 79.166(2)
_cell_angle_beta 83.578(2)
_cell_angle_gamma 66.499(2)
_cell_formula_units_Z 2
_cell_length_a 11.4640(4)
_cell_length_b 13.5176(5)
_cell_length_c 17.7065(6)
_cell_measurement_reflns_used 9456
_cell_measurement_temperature 100
_cell_measurement_theta_max 27.55
_cell_measurement_theta_min 2.31
_cell_volume 2469.38(16)
_computing_data_collection 'Bruker APEX2 v2014.11-0'
_computing_data_reduction 'Bruker SAINT v8.34A'
_computing_publication_material 'Olex2 (Dolomanov et al., 2009)'
_computing_structure_refinement 'XL (Sheldrick, 2008)'
_computing_structure_solution 'ShelXS-1997 (Sheldrick, 2008)'
_diffrn_ambient_temperature 100
_diffrn_measured_fraction_theta_full 0.995
_diffrn_measured_fraction_theta_max 0.979
_diffrn_measurement_device 'CCD Area Detector'
_diffrn_measurement_device_type 'Bruker APEXII'
_diffrn_measurement_method '\w and \f scans'
_diffrn_radiation_monochromator graphite
_diffrn_radiation_type MoK\a
_diffrn_radiation_wavelength 0.71073
_diffrn_reflns_av_R_equivalents 0.0566
_diffrn_reflns_av_unetI/netI 0.0555
_diffrn_reflns_Laue_measured_fraction_full 0.995
_diffrn_reflns_Laue_measured_fraction_max 0.979
_diffrn_reflns_limit_h_max 14
_diffrn_reflns_limit_h_min -14
_diffrn_reflns_limit_k_max 17
_diffrn_reflns_limit_k_min -17
_diffrn_reflns_limit_l_max 23
_diffrn_reflns_limit_l_min -23
_diffrn_reflns_number 40557
_diffrn_reflns_point_group_measured_fraction_full 0.995
_diffrn_reflns_point_group_measured_fraction_max 0.979
_diffrn_reflns_theta_full 25.242
_diffrn_reflns_theta_max 27.598
_diffrn_reflns_theta_min 1.663
_diffrn_source 'sealed tube'
_exptl_absorpt_coefficient_mu 0.990
_exptl_absorpt_correction_T_max 0.7456
_exptl_absorpt_correction_T_min 0.5867
_exptl_absorpt_correction_type multi-scan
_exptl_absorpt_process_details 'SADABS v2014/4'
_exptl_crystal_colour black
_exptl_crystal_colour_primary black
_exptl_crystal_density_diffrn 1.393
_exptl_crystal_description prism
_exptl_crystal_F_000 1068
_exptl_crystal_size_max 0.14
_exptl_crystal_size_mid 0.08
_exptl_crystal_size_min 0.02
_refine_diff_density_max 1.514
_refine_diff_density_min -1.454
_refine_diff_density_rms 0.099
_refine_ls_extinction_method none
_refine_ls_goodness_of_fit_ref 1.053
_refine_ls_hydrogen_treatment constr
_refine_ls_matrix_type full
_refine_ls_number_parameters 653
_refine_ls_number_reflns 11202
_refine_ls_number_restraints 108
_refine_ls_restrained_S_all 1.050
_refine_ls_R_factor_all 0.0566
_refine_ls_R_factor_gt 0.0410
_refine_ls_shift/su_max 0.002
_refine_ls_shift/su_mean 0.000
_refine_ls_structure_factor_coef Fsqd
_refine_ls_weighting_details 'w=1/[\s^2^(Fo^2^)+(0.0467P)^2^+1.7690P] where P=(Fo^2^+2Fc^2^)/3'
_refine_ls_weighting_scheme calc
_refine_ls_wR_factor_gt 0.0927
_refine_ls_wR_factor_ref 0.1002
_reflns_number_gt 9240
_reflns_number_total 11202
_reflns_threshold_expression 'I > 2\s(I)'
_cod_data_source_file ja6b12369_si_002.cif
_cod_data_source_block Compound_2-LiTMEDA
_cod_database_code 4125791

loop_
_space_group_symop_operation_xyz
'x, y, z'
'-x, -y, -z'

loop_
_atom_site_label
_atom_site_type_symbol
_atom_site_fract_x
_atom_site_fract_y
_atom_site_fract_z
_atom_site_U_iso_or_equiv
_atom_site_adp_type
_atom_site_occupancy
_atom_site_site_symmetry_order
_atom_site_calc_flag
_atom_site_refinement_flags_posn
_atom_site_refinement_flags_adp
_atom_site_refinement_flags_occupancy
Ce1 Ce 0.64898(2) 0.22903(2) 0.72952(2) 0.02202(6) Uani 1 1 d . . .
F1 F 1.0800(2) 0.2413(2) 0.91678(13) 0.0475(6) Uani 1 1 d . . .
F2 F 0.9281(2) 0.2594(2) 1.00122(12) 0.0450(6) Uani 1 1 d . . .
F3 F 1.0099(3) 0.3799(2) 0.97592(15) 0.0573(7) Uani 1 1 d . . .
F4 F 0.847(3) 0.6001(17) 0.6510(10) 0.092(5) Uani 0.3 1 d . U P
F5 F 0.895(2) 0.6533(16) 0.7471(14) 0.050(6) Uani 0.3 1 d . U P
F6 F 0.707(2) 0.7019(19) 0.7187(14) 0.064(6) Uani 0.3 1 d . U P
F4' F 0.920(2) 0.6266(19) 0.7198(14) 0.066(7) Uani 0.3 1 d . U P
F5' F 0.727(2) 0.7148(9) 0.7711(11) 0.089(4) Uani 0.3 1 d . U P
F6' F 0.760(2) 0.652(2) 0.6669(15) 0.070(6) Uani 0.3 1 d . U P
F4" F 0.9176(13) 0.5913(11) 0.6754(10) 0.088(5) Uani 0.4 1 d . U P
F5" F 0.8462(19) 0.6848(11) 0.7690(9) 0.070(5) Uani 0.4 1 d . U P
F6" F 0.7166(18) 0.6866(15) 0.6867(10) 0.048(5) Uani 0.4 1 d . U P
O1 O 0.8259(2) 0.14463(17) 0.79339(13) 0.0279(5) Uani 1 1 d . . .
O2 O 0.6720(2) 0.35085(17) 0.63230(12) 0.0257(5) Uani 1 1 d . . .
O3 O 0.4499(2) 0.25688(18) 0.78539(12) 0.0247(5) Uani 1 1 d . . .
N1 N 0.8127(3) 0.0435(2) 0.79371(15) 0.0252(6) Uani 1 1 d . . .
N2 N 0.7508(3) 0.2589(2) 0.59477(15) 0.0234(6) Uani 1 1 d . . .
N3 N 0.4253(3) 0.2221(2) 0.71927(15) 0.0228(6) Uani 1 1 d . . .
N4 N 0.6785(3) 0.0423(2) 0.64371(15) 0.0229(6) Uani 1 1 d . . .
N5 N 0.6142(3) 0.3542(2) 0.79638(15) 0.0246(6) Uani 1 1 d . . .
N6 N 0.4037(3) 0.3487(3) 0.95708(17) 0.0342(7) Uani 1 1 d . . .
N7 N 0.3099(3) 0.5432(2) 0.83467(18) 0.0338(7) Uani 1 1 d . . .
C1 C 0.7553(3) -0.0664(2) 0.68705(19) 0.0246(7) Uani 1 1 d . . .
H1a H 0.7583 -0.1229 0.6594 0.033 Uiso 1 1 calc R . .
H1b H 0.7133 -0.0764 0.7369 0.033 Uiso 1 1 calc R . .
C2 C 0.8897(3) -0.0801(3) 0.69883(18) 0.0253(7) Uani 1 1 d . . .
C3 C 0.9901(3) -0.1494(3) 0.65787(19) 0.0288(7) Uani 1 1 d . . .
H3 H 0.9739 -0.1911 0.6274 0.038 Uiso 1 1 calc R . .
C4 C 1.1141(3) -0.1576(3) 0.6616(2) 0.0320(8) Uani 1 1 d . . .
H4 H 1.1803 -0.2045 0.6340 0.043 Uiso 1 1 calc R . .
C5 C 1.1381(3) -0.0949(3) 0.7069(2) 0.0335(8) Uani 1 1 d . . .
H5 H 1.2203 -0.0977 0.7085 0.045 Uiso 1 1 calc R . .
C6 C 1.0400(3) -0.0282(3) 0.7498(2) 0.0297(7) Uani 1 1 d . . .
H6 H 1.0566 0.0134 0.7802 0.039 Uiso 1 1 calc R . .
C7 C 0.9167(3) -0.0229(3) 0.74783(19) 0.0252(7) Uani 1 1 d . . .
C8 C 0.8047(3) -0.0094(3) 0.87677(19) 0.0314(8) Uani 1 1 d . . .
C9 C 0.6726(4) 0.0579(4) 0.9072(2) 0.0452(10) Uani 1 1 d . . .
H9a H 0.6618 0.1331 0.9008 0.068 Uiso 1 1 calc GR . .
H9b H 0.6632 0.0315 0.9609 0.068 Uiso 1 1 calc GR . .
H9c H 0.6095 0.0515 0.8793 0.068 Uiso 1 1 calc GR . .
C10 C 0.9060(4) -0.0067(3) 0.9248(2) 0.0425(10) Uani 1 1 d . . .
H10a H 0.9888 -0.0539 0.9079 0.064 Uiso 1 1 calc GR . .
H10b H 0.8907 -0.0312 0.9780 0.064 Uiso 1 1 calc GR . .
H10c H 0.9022 0.0666 0.9186 0.064 Uiso 1 1 calc GR . .
C11 C 0.8184(4) -0.1273(3) 0.8806(2) 0.0385(9) Uani 1 1 d . . .
H11a H 0.7479 -0.1281 0.8565 0.058 Uiso 1 1 calc GR . .
H11b H 0.8194 -0.1612 0.9335 0.058 Uiso 1 1 calc GR . .
H11c H 0.8964 -0.1668 0.8543 0.058 Uiso 1 1 calc GR . .
C12 C 0.7419(3) 0.0546(3) 0.56666(18) 0.0252(7) Uani 1 1 d . . .
H12a H 0.7461 -0.0031 0.5399 0.034 Uiso 1 1 calc R . .
H12b H 0.8285 0.0459 0.5733 0.034 Uiso 1 1 calc R . .
C13 C 0.6753(3) 0.1633(3) 0.51753(18) 0.0238(6) Uani 1 1 d . . .
C14 C 0.6028(3) 0.1690(3) 0.45690(19) 0.0288(7) Uani 1 1 d . . .
H14 H 0.6011 0.1049 0.4460 0.038 Uiso 1 1 calc R . .
C15 C 0.5339(3) 0.2673(3) 0.41294(19) 0.0318(8) Uani 1 1 d . . .
H15 H 0.4867 0.2689 0.3729 0.042 Uiso 1 1 calc R . .
C16 C 0.5350(3) 0.3641(3) 0.42853(19) 0.0308(8) Uani 1 1 d . . .
H16 H 0.4878 0.4308 0.3997 0.041 Uiso 1 1 calc R . .
C17 C 0.6076(3) 0.3596(3) 0.48778(18) 0.0268(7) Uani 1 1 d . . .
H17 H 0.6083 0.4240 0.4987 0.036 Uiso 1 1 calc R . .
C18 C 0.6795(3) 0.2605(3) 0.53108(18) 0.0239(7) Uani 1 1 d . . .
C19 C 0.8801(3) 0.2656(3) 0.57304(19) 0.0270(7) Uani 1 1 d . . .
C20 C 0.9315(3) 0.2784(3) 0.6447(2) 0.0322(8) Uani 1 1 d . . .
H20a H 0.8785 0.3475 0.6600 0.048 Uiso 1 1 calc GR . .
H20b H 1.0168 0.2752 0.6337 0.048 Uiso 1 1 calc GR . .
H20c H 0.9318 0.2206 0.6856 0.048 Uiso 1 1 calc GR . .
C21 C 0.8711(4) 0.3620(3) 0.5094(2) 0.0350(8) Uani 1 1 d . . .
H21a H 0.8459 0.3506 0.4629 0.053 Uiso 1 1 calc GR . .
H21b H 0.9526 0.3676 0.5007 0.053 Uiso 1 1 calc GR . .
H21c H 0.8092 0.4282 0.5249 0.053 Uiso 1 1 calc GR . .
C22 C 0.9696(3) 0.1572(3) 0.5474(2) 0.0324(8) Uani 1 1 d . . .
H22a H 0.9793 0.0986 0.5894 0.049 Uiso 1 1 calc GR . .
H22b H 1.0512 0.1602 0.5317 0.049 Uiso 1 1 calc GR . .
H22c H 0.9343 0.1451 0.5050 0.049 Uiso 1 1 calc GR . .
C23 C 0.5522(3) 0.0418(3) 0.63203(19) 0.0254(7) Uani 1 1 d . . .
H23a H 0.5650 -0.0184 0.6053 0.034 Uiso 1 1 calc R . .
H23b H 0.5039 0.1090 0.5993 0.034 Uiso 1 1 calc R . .
C24 C 0.4752(3) 0.0311(3) 0.70557(19) 0.0249(7) Uani 1 1 d . . .
C25 C 0.4662(3) -0.0696(3) 0.7349(2) 0.0314(8) Uani 1 1 d . . .
H25 H 0.5057 -0.1277 0.7076 0.042 Uiso 1 1 calc R . .
C26 C 0.4000(4) -0.0846(3) 0.8034(2) 0.0363(9) Uani 1 1 d . . .
H26 H 0.3954 -0.1521 0.8220 0.048 Uiso 1 1 calc R . .
C27 C 0.3409(4) 0.0011(3) 0.8440(2) 0.0355(8) Uani 1 1 d . . .
H27 H 0.2963 -0.0087 0.8900 0.047 Uiso 1 1 calc R . .
C28 C 0.3474(3) 0.1017(3) 0.81682(19) 0.0301(7) Uani 1 1 d . . .
H28 H 0.3080 0.1589 0.8449 0.040 Uiso 1 1 calc R . .
C29 C 0.4135(3) 0.1177(3) 0.74696(18) 0.0242(7) Uani 1 1 d . . .
C30 C 0.3104(3) 0.3107(3) 0.67982(19) 0.0259(7) Uani 1 1 d . . .
C31 C 0.3444(3) 0.4110(3) 0.6540(2) 0.0320(8) Uani 1 1 d . . .
H31a H 0.3536 0.4381 0.6985 0.048 Uiso 1 1 calc GR . .
H31b H 0.2778 0.4668 0.6236 0.048 Uiso 1 1 calc GR . .
H31c H 0.4229 0.3910 0.6239 0.048 Uiso 1 1 calc GR . .
C32 C 0.1910(3) 0.3393(3) 0.7326(2) 0.0330(8) Uani 1 1 d . . .
H32a H 0.1645 0.2789 0.7435 0.050 Uiso 1 1 calc GR . .
H32b H 0.1242 0.4025 0.7078 0.050 Uiso 1 1 calc GR . .
H32c H 0.2091 0.3546 0.7799 0.050 Uiso 1 1 calc GR . .
C33 C 0.2872(3) 0.2746(3) 0.6081(2) 0.0314(8) Uani 1 1 d . . .
H33a H 0.3597 0.2637 0.5729 0.047 Uiso 1 1 calc GR . .
H33b H 0.2130 0.3300 0.5837 0.047 Uiso 1 1 calc GR . .
H33c H 0.2742 0.2075 0.6225 0.047 Uiso 1 1 calc GR . .
C34 C 0.7016(3) 0.3923(3) 0.81045(18) 0.0241(7) Uani 1 1 d . . .
C35 C 0.7893(3) 0.3399(3) 0.86991(19) 0.0250(7) Uani 1 1 d . . .
H35 H 0.7861 0.2776 0.9015 0.033 Uiso 1 1 calc R . .
C36 C 0.8793(3) 0.3782(3) 0.88243(19) 0.0271(7) Uani 1 1 d . . .
C37 C 0.8886(3) 0.4703(3) 0.8379(2) 0.0319(8) Uani 1 1 d . . .
H37 H 0.9490 0.4959 0.8472 0.042 Uiso 1 1 calc R . .
C38 C 0.8047(3) 0.5236(3) 0.7788(2) 0.0307(8) Uani 1 1 d . . .
C39 C 0.7140(3) 0.4864(3) 0.7641(2) 0.0284(7) Uani 1 1 d . . .
H39 H 0.6606 0.5234 0.7233 0.038 Uiso 1 1 calc R . .
C40 C 0.9728(3) 0.3152(3) 0.9433(2) 0.0338(8) Uani 1 1 d . . .
C41 C 0.8136(4) 0.6218(3) 0.7291(3) 0.0520(12) Uani 1 1 d . . .
C42 C 0.5217(4) 0.3244(4) 0.9947(2) 0.0444(10) Uani 1 1 d . . .
H42a H 0.5580 0.3765 0.9718 0.067 Uiso 1 1 calc GR . .
H42b H 0.5810 0.2522 0.9884 0.067 Uiso 1 1 calc GR . .
H42c H 0.5036 0.3286 1.0486 0.067 Uiso 1 1 calc GR . .
C43 C 0.3567(4) 0.2624(4) 0.9888(3) 0.0514(11) Uani 1 1 d . . .
H43a H 0.4186 0.1933 0.9779 0.077 Uiso 1 1 calc GR . .
H43b H 0.2782 0.2776 0.9658 0.077 Uiso 1 1 calc GR . .
H43c H 0.3427 0.2598 1.0435 0.077 Uiso 1 1 calc GR . .
C44 C 0.3079(4) 0.4554(4) 0.9705(2) 0.0492(11) Uani 1 1 d . . .
H44a H 0.3131 0.4655 1.0227 0.065 Uiso 1 1 calc R . .
H44b H 0.2237 0.4574 0.9652 0.065 Uiso 1 1 calc R . .
C45 C 0.3266(4) 0.5460(3) 0.9155(2) 0.0469(10) Uani 1 1 d . . .
H45a H 0.2665 0.6150 0.9294 0.062 Uiso 1 1 calc R . .
H45b H 0.4117 0.5426 0.9203 0.062 Uiso 1 1 calc R . .
C46 C 0.3642(4) 0.6145(3) 0.7846(3) 0.0459(10) Uani 1 1 d . . .
H46a H 0.3526 0.6140 0.7318 0.069 Uiso 1 1 calc GR . .
H46b H 0.4535 0.5886 0.7931 0.069 Uiso 1 1 calc GR . .
H46c H 0.3222 0.6875 0.7959 0.069 Uiso 1 1 calc GR . .
C47 C 0.1745(4) 0.5822(4) 0.8188(3) 0.0521(12) Uani 1 1 d . . .
H47a H 0.1315 0.6559 0.8286 0.078 Uiso 1 1 calc GR . .
H47b H 0.1373 0.5363 0.8514 0.078 Uiso 1 1 calc GR . .
H47c H 0.1662 0.5797 0.7659 0.078 Uiso 1 1 calc GR . .
Li1 Li 0.4391(6) 0.3740(5) 0.8343(3) 0.0304(12) Uani 1 1 d . . .

loop_
_atom_site_aniso_label
_atom_site_aniso_U_11
_atom_site_aniso_U_22
_atom_site_aniso_U_33
_atom_site_aniso_U_23
_atom_site_aniso_U_13
_atom_site_aniso_U_12
Ce1 0.02232(10) 0.02760(10) 0.01912(10) -0.00228(6) -0.00212(7) -0.01304(7)
F1 0.0272(12) 0.0632(15) 0.0371(13) -0.0050(11) -0.0014(10) -0.0030(11)
F2 0.0351(12) 0.0654(15) 0.0296(12) 0.0051(10) -0.0039(10) -0.0192(11)
F3 0.0625(16) 0.0585(15) 0.0620(17) -0.0100(12) -0.0331(13) -0.0267(13)
F4 0.108(13) 0.077(10) 0.087(10) 0.028(8) 0.009(11) -0.054(10)
F5 0.040(12) 0.037(10) 0.084(16) 0.002(8) -0.016(10) -0.028(8)
F6 0.052(7) 0.043(8) 0.089(15) 0.026(11) -0.032(12) -0.022(6)
F4' 0.047(10) 0.075(15) 0.078(15) 0.032(10) -0.013(10) -0.043(10)
F5' 0.119(12) 0.035(5) 0.094(10) 0.014(6) 0.005(9) -0.025(6)
F6' 0.064(14) 0.070(14) 0.081(13) 0.037(10) -0.032(11) -0.046(10)
F4" 0.046(6) 0.078(7) 0.093(10) 0.042(7) 0.026(7) -0.007(6)
F5" 0.118(13) 0.038(7) 0.076(8) 0.008(5) -0.040(8) -0.050(8)
F6" 0.041(8) 0.041(8) 0.063(11) 0.023(8) -0.028(9) -0.024(6)
O1 0.0290(13) 0.0271(11) 0.0311(13) -0.0044(9) -0.0092(10) -0.0124(10)
O2 0.0276(12) 0.0291(11) 0.0221(11) -0.0062(9) 0.0009(9) -0.0122(10)
O3 0.0268(12) 0.0322(12) 0.0201(11) -0.0068(9) -0.0015(9) -0.0153(10)
N1 0.0302(15) 0.0256(13) 0.0220(14) -0.0019(10) -0.0053(12) -0.0127(12)
N2 0.0227(14) 0.0300(14) 0.0193(13) -0.0042(10) 0.0006(11) -0.0124(11)
N3 0.0253(14) 0.0289(13) 0.0189(13) -0.0047(10) -0.0034(11) -0.0144(11)
N4 0.0238(14) 0.0272(13) 0.0195(13) -0.0025(10) -0.0016(11) -0.0121(11)
N5 0.0238(14) 0.0336(14) 0.0223(14) -0.0055(11) -0.0018(11) -0.0166(12)
N6 0.0346(17) 0.0471(18) 0.0287(16) -0.0093(13) 0.0027(13) -0.0237(15)
N7 0.0290(16) 0.0374(16) 0.0381(17) -0.0136(13) 0.0022(13) -0.0134(13)
C1 0.0268(17) 0.0244(15) 0.0239(16) -0.0034(12) -0.0021(13) -0.0112(13)
C2 0.0265(17) 0.0261(15) 0.0238(16) 0.0008(12) -0.0030(13) -0.0122(13)
C3 0.0303(18) 0.0314(17) 0.0236(17) -0.0031(13) -0.0038(14) -0.0106(15)
C4 0.0249(18) 0.0360(18) 0.0297(19) -0.0031(14) -0.0008(15) -0.0072(15)
C5 0.0262(18) 0.0397(19) 0.033(2) 0.0007(15) -0.0071(15) -0.0129(15)
C6 0.0312(19) 0.0316(17) 0.0286(18) -0.0010(13) -0.0078(15) -0.0146(15)
C7 0.0256(17) 0.0250(15) 0.0258(17) 0.0000(12) -0.0056(14) -0.0112(13)
C8 0.035(2) 0.0376(19) 0.0219(17) -0.0015(14) -0.0062(15) -0.0147(16)
C9 0.044(2) 0.057(2) 0.0228(19) 0.0001(17) 0.0030(17) -0.011(2)
C10 0.057(3) 0.043(2) 0.030(2) 0.0020(16) -0.0189(18) -0.0202(19)
C11 0.051(2) 0.043(2) 0.0258(19) 0.0034(15) -0.0026(17) -0.0264(19)
C12 0.0272(17) 0.0278(16) 0.0225(16) -0.0052(12) 0.0003(13) -0.0125(14)
C13 0.0202(16) 0.0321(16) 0.0194(15) -0.0024(12) -0.0002(13) -0.0112(13)
C14 0.0303(18) 0.0355(18) 0.0245(17) -0.0081(13) -0.0012(14) -0.0152(15)
C15 0.0306(19) 0.046(2) 0.0218(17) -0.0051(14) -0.0045(14) -0.0169(16)
C16 0.0296(19) 0.0377(18) 0.0219(17) 0.0013(14) -0.0036(14) -0.0116(15)
C17 0.0271(18) 0.0318(17) 0.0227(17) -0.0033(13) 0.0010(14) -0.0138(14)
C18 0.0227(16) 0.0328(16) 0.0180(15) -0.0030(12) 0.0016(13) -0.0137(14)
C19 0.0262(17) 0.0338(17) 0.0247(17) -0.0018(13) -0.0008(14) -0.0168(14)
C20 0.0300(19) 0.046(2) 0.0285(18) -0.0051(15) -0.0026(15) -0.0232(16)
C21 0.0299(19) 0.047(2) 0.0314(19) 0.0011(15) 0.0031(15) -0.0222(17)
C22 0.0254(18) 0.045(2) 0.0277(18) -0.0049(15) 0.0026(14) -0.0155(16)
C23 0.0259(17) 0.0297(16) 0.0250(17) -0.0079(13) -0.0021(13) -0.0135(14)
C24 0.0229(16) 0.0317(17) 0.0241(17) -0.0017(13) -0.0046(13) -0.0149(14)
C25 0.0322(19) 0.0346(18) 0.034(2) -0.0062(14) -0.0064(16) -0.0184(16)
C26 0.044(2) 0.041(2) 0.035(2) 0.0016(16) -0.0039(17) -0.0306(18)
C27 0.042(2) 0.046(2) 0.0277(19) 0.0010(15) 0.0004(16) -0.0306(18)
C28 0.0324(19) 0.0410(19) 0.0244(17) -0.0075(14) 0.0010(14) -0.0216(16)
C29 0.0261(17) 0.0309(16) 0.0213(16) -0.0020(12) -0.0033(13) -0.0171(14)
C30 0.0219(17) 0.0325(17) 0.0237(17) -0.0027(13) -0.0038(13) -0.0109(14)
C31 0.0303(19) 0.0322(17) 0.0319(19) 0.0011(14) -0.0046(15) -0.0121(15)
C32 0.0278(19) 0.0408(19) 0.0323(19) -0.0086(15) 0.0015(15) -0.0147(16)
C33 0.0282(18) 0.0406(19) 0.0259(18) -0.0043(14) -0.0061(14) -0.0130(15)
C34 0.0237(17) 0.0316(16) 0.0219(16) -0.0110(13) 0.0031(13) -0.0140(14)
C35 0.0255(17) 0.0272(16) 0.0253(17) -0.0062(12) 0.0021(13) -0.0132(14)
C36 0.0239(17) 0.0317(17) 0.0283(18) -0.0087(13) -0.0028(14) -0.0113(14)
C37 0.0243(18) 0.0300(17) 0.046(2) -0.0067(15) -0.0028(16) -0.0146(14)
C38 0.0259(18) 0.0268(16) 0.041(2) -0.0016(14) -0.0023(15) -0.0127(14)
C39 0.0220(17) 0.0307(17) 0.0337(19) -0.0053(14) -0.0022(14) -0.0112(14)
C40 0.0256(18) 0.041(2) 0.036(2) -0.0091(16) -0.0042(15) -0.0120(16)
C41 0.047(3) 0.041(2) 0.072(3) 0.017(2) -0.023(3) -0.028(2)
C42 0.048(2) 0.065(3) 0.031(2) -0.0100(18) -0.0004(18) -0.032(2)
C43 0.054(3) 0.069(3) 0.049(3) -0.009(2) 0.004(2) -0.043(2)
C44 0.049(3) 0.064(3) 0.036(2) -0.022(2) 0.0084(19) -0.020(2)
C45 0.051(3) 0.045(2) 0.049(3) -0.0234(19) 0.002(2) -0.018(2)
C46 0.039(2) 0.033(2) 0.064(3) -0.0057(18) -0.002(2) -0.0128(17)
C47 0.028(2) 0.055(3) 0.078(3) -0.029(2) -0.003(2) -0.0136(19)
Li1 0.032(3) 0.036(3) 0.027(3) -0.007(2) 0.002(2) -0.016(3)

loop_
_atom_type_symbol
_atom_type_description
_atom_type_scat_dispersion_real
_atom_type_scat_dispersion_imag
_atom_type_scat_source
C C 0.0033 0.0016 'International Tables Vol C Tables 4.2.6.8 and 6.1.1.4'
H H 0.0000 0.0000 'International Tables Vol C Tables 4.2.6.8 and 6.1.1.4'
Ce Ce -0.2486 2.6331 'International Tables Vol C Tables 4.2.6.8 and 6.1.1.4'
F F 0.0171 0.0103 'International Tables Vol C Tables 4.2.6.8 and 6.1.1.4'
Li Li -0.0003 0.0001 'International Tables Vol C Tables 4.2.6.8 and 6.1.1.4'
N N 0.0061 0.0033 'International Tables Vol C Tables 4.2.6.8 and 6.1.1.4'
O O 0.0106 0.0060 'International Tables Vol C Tables 4.2.6.8 and 6.1.1.4'

loop_
_geom_angle_atom_site_label_1
_geom_angle_atom_site_label_2
_geom_angle_atom_site_label_3
_geom_angle
O1 Ce1 O2 110.48(8)
O1 Ce1 O3 123.41(8)
O1 Ce1 N1 33.47(8)
O1 Ce1 N2 98.03(9)
O1 Ce1 N3 141.64(8)
O1 Ce1 Li1 108.70(12)
O2 Ce1 O3 119.26(8)
O2 Ce1 N1 131.04(9)
O2 Ce1 N2 34.07(8)
O2 Ce1 N3 107.46(8)
O2 Ce1 Li1 102.70(12)
O3 Ce1 N1 109.63(8)
O3 Ce1 N2 138.44(8)
O3 Ce1 N3 32.98(7)
O3 Ce1 Li1 37.43(12)
N1 Ce1 N3 112.23(8)
N1 Ce1 Li1 118.20(12)
N2 Ce1 N1 103.34(9)
N2 Ce1 N3 110.47(8)
N2 Ce1 Li1 136.20(12)
N3 Ce1 Li1 67.34(12)
N5 Ce1 O1 84.20(9)
N5 Ce1 O2 84.04(9)
N5 Ce1 O3 76.16(9)
N5 Ce1 N1 110.96(9)
N5 Ce1 N2 114.75(9)
N5 Ce1 N3 105.30(9)
N5 Ce1 Li1 38.82(13)
N1 O1 Ce1 88.38(14)
N2 O2 Ce1 86.43(14)
N3 O3 Ce1 86.37(15)
N3 O3 Li1 148.2(2)
Li1 O3 Ce1 95.2(2)
O1 N1 Ce1 58.15(12)
O1 N1 C7 108.7(2)
O1 N1 C8 108.4(2)
C7 N1 Ce1 119.89(19)
C7 N1 C8 114.3(3)
C8 N1 Ce1 125.6(2)
O2 N2 Ce1 59.50(13)
O2 N2 C18 106.8(2)
O2 N2 C19 108.8(2)
C18 N2 Ce1 115.31(19)
C18 N2 C19 115.8(2)
C19 N2 Ce1 128.72(18)
O3 N3 Ce1 60.65(13)
O3 N3 C29 106.1(2)
O3 N3 C30 109.7(2)
C29 N3 Ce1 116.99(18)
C29 N3 C30 115.3(2)
C30 N3 Ce1 127.34(19)
C12 N4 C1 108.2(2)
C12 N4 C23 107.7(2)
C23 N4 C1 107.5(2)
C34 N5 Ce1 125.4(2)
C34 N5 Li1 135.6(3)
Li1 N5 Ce1 98.60(19)
C42 N6 C43 108.0(3)
C42 N6 C44 110.7(3)
C42 N6 Li1 108.5(3)
C43 N6 Li1 117.0(3)
C44 N6 C43 110.1(3)
C44 N6 Li1 102.4(3)
C45 N7 Li1 96.2(3)
C46 N7 C45 108.9(3)
C46 N7 C47 108.4(3)
C46 N7 Li1 109.1(3)
C47 N7 C45 111.1(3)
C47 N7 Li1 122.2(3)
N4 C1 C2 113.3(3)
C3 C2 C1 119.2(3)
C3 C2 C7 118.5(3)
C7 C2 C1 122.2(3)
C4 C3 C2 121.4(3)
C3 C4 C5 119.2(3)
C6 C5 C4 120.0(3)
C5 C6 C7 120.6(3)
C2 C7 N1 118.0(3)
C6 C7 N1 122.0(3)
C6 C7 C2 120.0(3)
N1 C8 C9 105.2(3)
N1 C8 C10 111.8(3)
N1 C8 C11 110.5(3)
C9 C8 C10 109.9(3)
C9 C8 C11 109.7(3)
C11 C8 C10 109.6(3)
N4 C12 C13 113.5(3)
C14 C13 C12 119.3(3)
C18 C13 C12 122.7(3)
C18 C13 C14 118.0(3)
C15 C14 C13 121.7(3)
C14 C15 C16 120.0(3)
C17 C16 C15 119.0(3)
C16 C17 C18 121.3(3)
C13 C18 N2 119.9(3)
C17 C18 N2 119.9(3)
C17 C18 C13 120.0(3)
N2 C19 C21 111.9(3)
N2 C19 C22 107.8(3)
C20 C19 N2 108.1(3)
C20 C19 C21 109.6(3)
C20 C19 C22 108.6(3)
C21 C19 C22 110.8(3)
N4 C23 C24 113.9(2)
C25 C24 C23 119.3(3)
C29 C24 C23 122.5(3)
C29 C24 C25 118.2(3)
C26 C25 C24 121.6(3)
C27 C26 C25 119.5(3)
C26 C27 C28 120.6(4)
C27 C28 C29 120.1(3)
C24 C29 N3 119.3(3)
C24 C29 C28 120.0(3)
C28 C29 N3 120.6(3)
N3 C30 C31 106.5(3)
N3 C30 C32 112.6(3)
N3 C30 C33 109.4(3)
C32 C30 C31 110.0(3)
C32 C30 C33 110.1(3)
C33 C30 C31 108.1(3)
N5 C34 C35 122.8(3)
N5 C34 C39 121.8(3)
C35 C34 C39 115.4(3)
C36 C35 C34 122.1(3)
C35 C36 C40 118.9(3)
C37 C36 C35 121.8(3)
C37 C36 C40 119.3(3)
C36 C37 C38 117.9(3)
C37 C38 C41 119.2(3)
C39 C38 C37 121.8(3)
C39 C38 C41 119.0(3)
C38 C39 C34 121.0(3)
F1 C40 F3 105.8(3)
F1 C40 C36 113.1(3)
F2 C40 F1 105.6(3)
F2 C40 F3 105.7(3)
F2 C40 C36 113.5(3)
F3 C40 C36 112.4(3)
F4 C41 F5' 138.7(10)
F4 C41 C38 109.2(7)
F5 C41 F4 106.5(13)
F5 C41 F6 110.2(14)
F5 C41 F5' 80.2(10)
F5 C41 F4" 72.9(10)
F5 C41 F5" 29.6(8)
F5 C41 F6" 122.6(13)
F5 C41 C38 115.8(11)
F6 C41 F4 99.7(12)
F6 C41 F5' 42.7(9)
F6 C41 F4" 127.2(12)
F6 C41 F5" 87.0(11)
F6 C41 F6" 27.8(10)
F6 C41 C38 114.0(12)
F4' C41 F4 79.2(12)
F4' C41 F5 29.3(11)
F4' C41 F6 126.3(16)
F4' C41 F5' 107.8(12)
F4' C41 F6' 110.2(15)
F4' C41 F4" 43.8(9)
F4' C41 F5" 58.6(11)
F4' C41 F6" 123.5(13)
F4' C41 C38 116.8(10)
F6' C41 F4 43.2(10)
F6' C41 F5 125.6(15)
F6' C41 F6 57.2(12)
F6' C41 F5' 99.2(12)
F6' C41 F4" 77.8(12)
F6' C41 F5" 127.1(13)
F6' C41 F6" 29.5(11)
F6' C41 C38 117.1(11)
F4" C41 F4 37.5(8)
F4" C41 F5' 143.4(8)
F4" C41 C38 110.3(6)
F5" C41 F4 130.3(10)
F5" C41 F5' 51.1(8)
F5" C41 F4" 101.5(10)
F5" C41 C38 112.6(7)
F6" C41 F4 72.4(11)
F6" C41 F5' 70.2(9)
F6" C41 F4" 104.2(10)
F6" C41 F5" 108.4(10)
F6" C41 C38 118.3(9)
C38 C41 F5' 103.5(6)
N6 C44 C45 111.7(3)
N7 C45 C44 113.5(3)
N7 C45 Li1 51.7(2)
C44 C45 Li1 78.4(3)
O3 Li1 Ce1 47.34(15)
O3 Li1 N5 89.8(3)
O3 Li1 N6 114.1(3)
O3 Li1 N7 136.5(3)
O3 Li1 C45 157.1(3)
N5 Li1 Ce1 42.58(14)
N5 Li1 N6 117.5(3)
N5 Li1 N7 114.5(3)
N5 Li1 C45 113.0(3)
N6 Li1 Ce1 130.6(3)
N6 Li1 N7 87.1(2)
N6 Li1 C45 58.14(18)
N7 Li1 Ce1 140.2(3)
N7 Li1 C45 32.17(15)
C45 Li1 Ce1 155.1(2)

loop_
_geom_bond_atom_site_label_1
_geom_bond_atom_site_label_2
_geom_bond_distance
Ce1 O1 2.209(2)
Ce1 O2 2.219(2)
Ce1 O3 2.297(2)
Ce1 N1 2.599(3)
Ce1 N2 2.571(3)
Ce1 N3 2.631(3)
Ce1 N5 2.129(3)
Ce1 Li1 3.111(6)
F1 C40 1.340(4)
F2 C40 1.336(4)
F3 C40 1.349(4)
F4 C41 1.445(19)
F5 C41 1.26(2)
F6 C41 1.27(2)
F4' C41 1.24(3)
F5' C41 1.519(14)
F6' C41 1.24(2)
F4" C41 1.412(13)
F5" C41 1.379(14)
F6" C41 1.31(2)
O1 N1 1.434(3)
O2 N2 1.443(3)
O3 N3 1.435(3)
O3 Li1 1.899(6)
N1 C7 1.446(4)
N1 C8 1.520(4)
N2 C18 1.457(4)
N2 C19 1.524(4)
N3 C29 1.459(4)
N3 C30 1.514(4)
N4 C1 1.489(4)
N4 C12 1.486(4)
N4 C23 1.488(4)
N5 C34 1.359(4)
N5 Li1 1.973(7)
N6 C42 1.466(5)
N6 C43 1.467(5)
N6 C44 1.467(5)
N6 Li1 2.154(7)
N7 C45 1.475(5)
N7 C46 1.462(5)
N7 C47 1.468(5)
N7 Li1 2.174(7)
C1 C2 1.510(4)
C2 C3 1.392(5)
C2 C7 1.398(4)
C3 C4 1.389(5)
C4 C5 1.391(5)
C5 C6 1.383(5)
C6 C7 1.390(5)
C8 C9 1.522(5)
C8 C10 1.529(5)
C8 C11 1.527(5)
C12 C13 1.507(4)
C13 C14 1.402(4)
C13 C18 1.399(4)
C14 C15 1.381(5)
C15 C16 1.392(5)
C16 C17 1.389(4)
C17 C18 1.392(4)
C19 C20 1.523(4)
C19 C21 1.530(5)
C19 C22 1.534(5)
C23 C24 1.506(5)
C24 C25 1.403(5)
C24 C29 1.397(5)
C25 C26 1.384(5)
C26 C27 1.376(5)
C27 C28 1.383(5)
C28 C29 1.403(5)
C30 C31 1.532(5)
C30 C32 1.525(5)
C30 C33 1.528(4)
C34 C35 1.418(4)
C34 C39 1.428(5)
C35 C36 1.380(4)
C36 C37 1.377(5)
C36 C40 1.490(5)
C37 C38 1.389(5)
C38 C39 1.389(4)
C38 C41 1.483(5)
C44 C45 1.486(6)
C45 Li1 2.755(7)
